data_7206413
loop_
_publ_author_name
'Yang, En-Cui'
'Liu, Zhong-Yi'
'Zhao, Li-Na'
'Yang, You-Li'
'Zhang, Cui-Hua'
'Zhao, Xiao-Jun'

_publ_section_title
;
 Ligand-deprotonation induced structural diversity in a ternary
 CuII-triazole-tetracarboxylate self-assembly system: Synthesis,
 crystal structures, and magnetic behavior
;
_journal_issue 17
_journal_name_full CrystEngComm
_journal_page_first 5401
_journal_paper_doi 10.1039/c1ce05396e
_journal_volume 13
_journal_year 2011
_chemical_formula_sum 'C14 H16 Cu N8 O10'
_chemical_formula_weight 519.89
_chemical_name_systematic
;
?
;
_space_group_IT_number 2
_symmetry_cell_setting triclinic
_symmetry_space_group_name_Hall '-P 1'
_symmetry_space_group_name_H-M 'P -1'
_atom_sites_solution_hydrogens geom
_atom_sites_solution_primary direct
_atom_sites_solution_secondary difmap
_audit_creation_method SHELXL-97
_cell_angle_alpha 69.266(7)
_cell_angle_beta 88.868(8)
_cell_angle_gamma 75.042(7)
_cell_formula_units_Z 1
_cell_length_a 7.067(4)
_cell_length_b 7.563(4)
_cell_length_c 9.867(5)
_cell_measurement_reflns_used 2247
_cell_measurement_temperature 296(2)
_cell_measurement_theta_max 27.92
_cell_measurement_theta_min 2.99
_cell_volume 475.0(4)
_computing_cell_refinement 'Bruker SMART'
_computing_data_collection 'Bruker SMART'
_computing_data_reduction 'Bruker SAINT'
_computing_molecular_graphics 'Bruker SHELXTL'
_computing_publication_material 'Bruker SHELXTL'
_computing_structure_refinement 'SHELXL-97 (Sheldrick, 1997)'
_computing_structure_solution 'SHELXS-97 (Sheldrick, 1990)'
_diffrn_ambient_temperature 296(2)
_diffrn_measured_fraction_theta_full 0.984
_diffrn_measured_fraction_theta_max 0.984
_diffrn_measurement_device_type 'CCD area detector'
_diffrn_measurement_method 'phi and omega scans'
_diffrn_radiation_monochromator graphite
_diffrn_radiation_source 'fine-focus sealed tube'
_diffrn_radiation_type MoK\a
_diffrn_radiation_wavelength 0.71073
_diffrn_reflns_av_R_equivalents 0.0079
_diffrn_reflns_av_sigmaI/netI 0.0147
_diffrn_reflns_limit_h_max 8
_diffrn_reflns_limit_h_min -8
_diffrn_reflns_limit_k_max 8
_diffrn_reflns_limit_k_min -8
_diffrn_reflns_limit_l_max 5
_diffrn_reflns_limit_l_min -11
_diffrn_reflns_number 2329
_diffrn_reflns_theta_full 24.99
_diffrn_reflns_theta_max 24.99
_diffrn_reflns_theta_min 2.99
_exptl_absorpt_coefficient_mu 1.228
_exptl_absorpt_correction_T_max 0.8372
_exptl_absorpt_correction_T_min 0.7407
_exptl_absorpt_correction_type multi-scan
_exptl_absorpt_process_details sadabs
_exptl_crystal_colour blue
_exptl_crystal_density_diffrn 1.817
_exptl_crystal_density_meas ?
_exptl_crystal_density_method 'not measured'
_exptl_crystal_description block
_exptl_crystal_F_000 265
_exptl_crystal_size_max 0.26
_exptl_crystal_size_mid 0.22
_exptl_crystal_size_min 0.15
_refine_diff_density_max 0.316
_refine_diff_density_min -0.374
_refine_diff_density_rms 0.056
_refine_ls_extinction_method none
_refine_ls_goodness_of_fit_ref 1.029
_refine_ls_hydrogen_treatment constr
_refine_ls_matrix_type full
_refine_ls_number_parameters 152
_refine_ls_number_reflns 1646
_refine_ls_number_restraints 0
_refine_ls_restrained_S_all 1.029
_refine_ls_R_factor_all 0.0270
_refine_ls_R_factor_gt 0.0259
_refine_ls_shift/su_max 0.000
_refine_ls_shift/su_mean 0.000
_refine_ls_structure_factor_coef Fsqd
_refine_ls_weighting_details 'calc w=1/[\s^2^(Fo^2^)+(0.0379P)^2^+0.4546P] where P=(Fo^2^+2Fc^2^)/3'
_refine_ls_weighting_scheme calc
_refine_ls_wR_factor_gt 0.0683
_refine_ls_wR_factor_ref 0.0692
_reflns_number_gt 1589
_reflns_number_total 1646
_reflns_threshold_expression >2sigma(I)
_cod_data_source_file c1ce05396e.txt
_cod_data_source_block 90928a
_cod_depositor_comments
;
The following automatic conversions were performed:

'_symmetry_cell_setting' value 'Triclinic' changed to 'triclinic'
according to /home/saulius/struct/CIF-dictionaries/cif_core.dic
dictionary named 'cif_core.dic' version 2.4.1 from 2010-06-29.

Automatic conversion script
Id: cif_fix_values 1715 2011-07-08 13:25:40Z adriana 

The following automatic conversions were performed:

'_exptl_crystal_density_meas' value 'none' was changed to '?' - the
value is perceived as not measured.

Automatic conversion script
Id: cif_fix_values 3008 2015-01-20 13:52:24Z robertas 
;
_cod_original_sg_symbol_H-M P-1
_cod_database_code 7206413

loop_
_symmetry_equiv_pos_as_xyz
'x, y, z'
'-x, -y, -z'

loop_
_atom_site_label
_atom_site_type_symbol
_atom_site_fract_x
_atom_site_fract_y
_atom_site_fract_z
_atom_site_U_iso_or_equiv
_atom_site_adp_type
_atom_site_occupancy
_atom_site_symmetry_multiplicity
_atom_site_calc_flag
_atom_site_refinement_flags
Cu1 Cu 0.0000 0.5000 0.0000 0.01831(13) Uani 1 2 d S
O1 O 0.2213(2) 0.3505(2) 0.15703(15) 0.0216(3) Uani 1 1 d .
O2 O 0.2491(2) 0.0449(2) 0.16780(17) 0.0311(4) Uani 1 1 d .
O3 O 0.6671(2) 0.0905(2) 0.13233(16) 0.0331(4) Uani 1 1 d .
O4 O 0.8681(2) -0.1839(2) 0.28561(17) 0.0359(4) Uani 1 1 d .
H4 H 0.9227 -0.1835 0.2114 0.054 Uiso 1 1 calc R
O5 O 0.0284(2) 0.7874(2) 0.04500(16) 0.0239(3) Uani 1 1 d .
H5A H -0.0630 0.8719 -0.0166 0.036 Uiso 1 1 d R
H5B H 0.1341 0.7984 0.0044 0.036 Uiso 1 1 d R
N1 N -0.1923(3) 0.4771(3) 0.14858(18) 0.0222(4) Uani 1 1 d .
N2 N -0.1437(3) 0.3651(3) 0.2944(2) 0.0331(5) Uani 1 1 d .
N3 N -0.4506(3) 0.5352(3) 0.26346(19) 0.0228(4) Uani 1 1 d .
N4 N -0.6425(3) 0.6053(3) 0.2997(2) 0.0281(4) Uani 1 1 d .
H4" H -0.6827 0.7372 0.2625 0.042 Uiso 1 1 d R
H4' H -0.7236 0.5488 0.2708 0.042 Uiso 1 1 d R
C1 C 0.4023(3) 0.0863(3) 0.3607(2) 0.0186(4) Uani 1 1 d .
C2 C 0.6004(3) -0.0224(3) 0.3810(2) 0.0190(4) Uani 1 1 d .
C3 C 0.3051(3) 0.1084(3) 0.4794(2) 0.0212(4) Uani 1 1 d .
H3 H 0.1746 0.1819 0.4658 0.025 Uiso 1 1 calc R
C4 C 0.2831(3) 0.1660(3) 0.2156(2) 0.0193(4) Uani 1 1 d .
C5 C 0.7127(3) -0.0321(3) 0.2535(2) 0.0221(4) Uani 1 1 d .
C6 C -0.3016(3) 0.4046(4) 0.3597(2) 0.0319(5) Uani 1 1 d .
H6 H -0.3109 0.3502 0.4593 0.038 Uiso 1 1 calc R
C7 C -0.3773(3) 0.5763(3) 0.1332(2) 0.0244(5) Uani 1 1 d .
H7 H -0.4468 0.6620 0.0455 0.029 Uiso 1 1 calc R

loop_
_atom_site_aniso_label
_atom_site_aniso_U_11
_atom_site_aniso_U_22
_atom_site_aniso_U_33
_atom_site_aniso_U_23
_atom_site_aniso_U_13
_atom_site_aniso_U_12
Cu1 0.01704(19) 0.0179(2) 0.01384(19) -0.00217(14) -0.00140(13) 0.00083(13)
O1 0.0211(7) 0.0196(7) 0.0175(7) -0.0023(6) -0.0039(6) 0.0001(6)
O2 0.0360(9) 0.0234(8) 0.0291(9) -0.0081(7) -0.0127(7) -0.0008(7)
O3 0.0270(8) 0.0398(9) 0.0173(8) -0.0006(7) 0.0020(6) 0.0026(7)
O4 0.0316(9) 0.0367(9) 0.0236(8) -0.0066(7) 0.0050(7) 0.0111(7)
O5 0.0210(7) 0.0226(7) 0.0228(8) -0.0052(6) 0.0008(6) -0.0012(6)
N1 0.0220(9) 0.0219(9) 0.0167(9) -0.0031(7) -0.0011(7) -0.0014(7)
N2 0.0271(10) 0.0379(11) 0.0179(9) 0.0005(8) -0.0006(8) 0.0041(9)
N3 0.0196(9) 0.0253(9) 0.0198(9) -0.0065(7) 0.0020(7) -0.0024(7)
N4 0.0192(9) 0.0325(10) 0.0285(10) -0.0102(8) 0.0035(8) -0.0011(8)
C1 0.0178(10) 0.0168(9) 0.0162(10) -0.0020(8) -0.0019(8) -0.0015(8)
C2 0.0177(10) 0.0175(10) 0.0176(10) -0.0039(8) 0.0003(8) -0.0010(8)
C3 0.0164(9) 0.0206(10) 0.0204(10) -0.0045(8) -0.0009(8) 0.0011(8)
C4 0.0146(9) 0.0219(10) 0.0167(10) -0.0043(8) 0.0011(8) -0.0008(8)
C5 0.0182(10) 0.0243(11) 0.0214(11) -0.0071(9) -0.0007(8) -0.0028(8)
C6 0.0288(12) 0.0367(13) 0.0176(11) -0.0015(10) 0.0015(9) 0.0007(10)
C7 0.0223(10) 0.0267(11) 0.0181(10) -0.0030(9) -0.0009(8) -0.0034(9)

loop_
_atom_type_symbol
_atom_type_description
_atom_type_scat_dispersion_real
_atom_type_scat_dispersion_imag
_atom_type_scat_source
C C 0.0033 0.0016 'International Tables Vol C Tables 4.2.6.8 and 6.1.1.4'
H H 0.0000 0.0000 'International Tables Vol C Tables 4.2.6.8 and 6.1.1.4'
N N 0.0061 0.0033 'International Tables Vol C Tables 4.2.6.8 and 6.1.1.4'
O O 0.0106 0.0060 'International Tables Vol C Tables 4.2.6.8 and 6.1.1.4'
Cu Cu 0.3201 1.2651 'International Tables Vol C Tables 4.2.6.8 and 6.1.1.4'

loop_
_geom_angle_atom_site_label_1
_geom_angle_atom_site_label_2
_geom_angle_atom_site_label_3
_geom_angle
_geom_angle_site_symmetry_1
_geom_angle_site_symmetry_3
N1 Cu1 N1 180.0 . 2_565
N1 Cu1 O1 90.13(8) . .
N1 Cu1 O1 89.87(8) 2_565 .
N1 Cu1 O1 89.87(8) . 2_565
N1 Cu1 O1 90.13(8) 2_565 2_565
O1 Cu1 O1 180.0 . 2_565
N1 Cu1 O5 93.90(6) . 2_565
N1 Cu1 O5 86.10(6) 2_565 2_565
O1 Cu1 O5 94.67(6) . 2_565
O1 Cu1 O5 85.33(6) 2_565 2_565
N1 Cu1 O5 86.10(6) . .
N1 Cu1 O5 93.90(6) 2_565 .
O1 Cu1 O5 85.33(6) . .
O1 Cu1 O5 94.67(6) 2_565 .
O5 Cu1 O5 180.0 2_565 .
C4 O1 Cu1 126.04(13) . .
C5 O4 H4 109.5 . .
Cu1 O5 H5A 98.0 . .
Cu1 O5 H5B 98.0 . .
H5A O5 H5B 105.2 . .
C7 N1 N2 108.04(17) . .
C7 N1 Cu1 127.81(15) . .
N2 N1 Cu1 123.76(14) . .
C6 N2 N1 105.96(18) . .
C7 N3 C6 105.86(18) . .
C7 N3 N4 129.37(18) . .
C6 N3 N4 124.77(18) . .
N3 N4 H4" 111.2 . .
N3 N4 H4' 109.2 . .
H4" N4 H4' 112.9 . .
C3 C1 C2 119.41(19) . .
C3 C1 C4 117.70(18) . .
C2 C1 C4 122.66(18) . .
C3 C2 C1 119.46(19) 2_656 .
C3 C2 C5 120.14(18) 2_656 .
C1 C2 C5 120.22(18) . .
C1 C3 C2 121.13(19) . 2_656
C1 C3 H3 119.4 . .
C2 C3 H3 119.4 2_656 .
O2 C4 O1 126.00(19) . .
O2 C4 C1 117.40(18) . .
O1 C4 C1 116.55(18) . .
O3 C5 O4 123.4(2) . .
O3 C5 C2 123.05(19) . .
O4 C5 C2 113.58(18) . .
N2 C6 N3 110.8(2) . .
N2 C6 H6 124.6 . .
N3 C6 H6 124.6 . .
N1 C7 N3 109.28(18) . .
N1 C7 H7 125.4 . .
N3 C7 H7 125.4 . .

loop_
_geom_bond_atom_site_label_1
_geom_bond_atom_site_label_2
_geom_bond_distance
_geom_bond_site_symmetry_2
Cu1 N1 1.9719(19) .
Cu1 N1 1.9719(19) 2_565
Cu1 O1 2.0168(15) .
Cu1 O1 2.0168(15) 2_565
Cu1 O5 2.4233(18) 2_565
Cu1 O5 2.4233(18) .
O1 C4 1.264(3) .
O2 C4 1.242(3) .
O3 C5 1.212(3) .
O4 C5 1.315(3) .
O4 H4 0.8200 .
O5 H5A 0.8500 .
O5 H5B 0.8499 .
N1 C7 1.310(3) .
N1 N2 1.382(3) .
N2 C6 1.298(3) .
N3 C7 1.338(3) .
N3 C6 1.350(3) .
N3 N4 1.412(3) .
N4 H4" 0.9000 .
N4 H4' 0.9000 .
C1 C3 1.386(3) .
C1 C2 1.405(3) .
C1 C4 1.515(3) .
C2 C3 1.394(3) 2_656
C2 C5 1.488(3) .
C3 C2 1.394(3) 2_656
C3 H3 0.9300 .
C6 H6 0.9300 .
C7 H7 0.9300 .

loop_
_geom_torsion_atom_site_label_1
_geom_torsion_atom_site_label_2
_geom_torsion_atom_site_label_3
_geom_torsion_atom_site_label_4
_geom_torsion
_geom_torsion_site_symmetry_1
_geom_torsion_site_symmetry_4
N1 Cu1 O1 C4 84.12(16) . .
N1 Cu1 O1 C4 -95.87(16) 2_565 .
O1 Cu1 O1 C4 89(16) 2_565 .
O5 Cu1 O1 C4 -9.80(16) 2_565 .
O5 Cu1 O1 C4 170.20(16) . .
N1 Cu1 N1 C7 -67(8) 2_565 .
O1 Cu1 N1 C7 164.62(19) . .
O1 Cu1 N1 C7 -15.38(19) 2_565 .
O5 Cu1 N1 C7 -100.69(19) 2_565 .
O5 Cu1 N1 C7 79.31(19) . .
N1 Cu1 N1 N2 121(8) 2_565 .
O1 Cu1 N1 N2 -7.32(17) . .
O1 Cu1 N1 N2 172.68(17) 2_565 .
O5 Cu1 N1 N2 87.37(17) 2_565 .
O5 Cu1 N1 N2 -92.63(17) . .
C7 N1 N2 C6 -0.7(3) . .
Cu1 N1 N2 C6 172.56(16) . .
C3 C1 C2 C3 0.9(3) . 2_656
C4 C1 C2 C3 -173.31(18) . 2_656
C3 C1 C2 C5 -174.22(19) . .
C4 C1 C2 C5 11.5(3) . .
C2 C1 C3 C2 -1.0(3) . 2_656
C4 C1 C3 C2 173.58(18) . 2_656
Cu1 O1 C4 O2 16.2(3) . .
Cu1 O1 C4 C1 -161.01(13) . .
C3 C1 C4 O2 -108.4(2) . .
C2 C1 C4 O2 65.9(3) . .
C3 C1 C4 O1 69.0(2) . .
C2 C1 C4 O1 -116.6(2) . .
C3 C2 C5 O3 -152.4(2) 2_656 .
C1 C2 C5 O3 22.7(3) . .
C3 C2 C5 O4 26.2(3) 2_656 .
C1 C2 C5 O4 -158.7(2) . .
N1 N2 C6 N3 0.5(3) . .
C7 N3 C6 N2 -0.1(3) . .
N4 N3 C6 N2 178.8(2) . .
N2 N1 C7 N3 0.7(2) . .
Cu1 N1 C7 N3 -172.25(14) . .
C6 N3 C7 N1 -0.4(2) . .
N4 N3 C7 N1 -179.2(2) . .
